data_7028466
loop_
_publ_author_name
'Das, Mithun'
'Chatterjee, Sudipta'
'Harms, Klaus'
'Mondal, Tapan Kumar'
'Chattopadhyay, Shouvik'

_publ_section_title
;
 Formation of bis(\m-tetrazolato)dinickel(ii) complexes with N,N,O-donor
 Schiff bases via in situ 1,3-dipolar cyclo-additions: isolation of a
 novel bi-cyclic trinuclear nickel(ii)-sodium(i)-nickel(ii) complex.
;
_journal_issue 7
_journal_name_full 'Dalton transactions (Cambridge, England : 2003)'
_journal_page_first 2936
_journal_page_last 2947
_journal_paper_doi 10.1039/c3dt52796d
_journal_volume 43
_journal_year 2014
_chemical_formula_sum 'C18 H21 N7 Ni O2'
_chemical_formula_weight 426.13
_chemical_name_systematic
;
 ?
;
_space_group_IT_number 14
_symmetry_cell_setting monoclinic
_symmetry_space_group_name_Hall '-P 2ybc'
_symmetry_space_group_name_H-M 'P 1 21/c 1'
_atom_sites_solution_hydrogens geom
_atom_sites_solution_primary direct
_atom_sites_solution_secondary difmap
_audit_creation_method SHELXL-97
_cell_angle_alpha 90.00
_cell_angle_beta 113.218(9)
_cell_angle_gamma 90.00
_cell_formula_units_Z 4
_cell_length_a 12.9315(15)
_cell_length_b 14.2046(12)
_cell_length_c 11.3055(13)
_cell_measurement_reflns_used 13569
_cell_measurement_temperature 100(2)
_cell_measurement_theta_max 27.08
_cell_measurement_theta_min 1.43
_cell_volume 1908.5(4)
_computing_cell_refinement 'STOE X-AREA'
_computing_data_collection 'STOE X-AREA'
_computing_data_reduction 'STOE X-RED'
_computing_molecular_graphics DIAMOND
_computing_publication_material OLEX2
_computing_structure_refinement 'SHELXL-97 (Sheldrick, 2008)'
_computing_structure_solution 'SHELXS-97 (Sheldrick, 2008)'
_diffrn_ambient_temperature 100(2)
_diffrn_detector_area_resol_mean 6.67
_diffrn_measured_fraction_theta_full 0.980
_diffrn_measured_fraction_theta_max 0.980
_diffrn_measurement_device_type 'STOE IPDS 2T'
_diffrn_measurement_method 'rotation method'
_diffrn_radiation_monochromator graphite
_diffrn_radiation_source 'fine-focus sealed tube'
_diffrn_radiation_type MoK\a
_diffrn_radiation_wavelength 0.71073
_diffrn_reflns_av_R_equivalents 0.0299
_diffrn_reflns_av_sigmaI/netI 0.0343
_diffrn_reflns_limit_h_max 15
_diffrn_reflns_limit_h_min -13
_diffrn_reflns_limit_k_max 15
_diffrn_reflns_limit_k_min -16
_diffrn_reflns_limit_l_max 13
_diffrn_reflns_limit_l_min -13
_diffrn_reflns_number 6572
_diffrn_reflns_theta_full 25.00
_diffrn_reflns_theta_max 25.00
_diffrn_reflns_theta_min 2.23
_exptl_absorpt_coefficient_mu 1.046
_exptl_absorpt_correction_T_max 0.8763
_exptl_absorpt_correction_T_min 0.7473
_exptl_absorpt_correction_type multi-scan
_exptl_absorpt_process_details
;
[c.f. r.h. blessing, acta cryst. (1995), a51, 33-38]
;
_exptl_crystal_colour red
_exptl_crystal_density_diffrn 1.483
_exptl_crystal_density_method 'not measured'
_exptl_crystal_description plate
_exptl_crystal_F_000 888
_exptl_crystal_size_max 0.25
_exptl_crystal_size_mid 0.17
_exptl_crystal_size_min 0.06
_refine_diff_density_max 1.378
_refine_diff_density_min -0.802
_refine_diff_density_rms 0.088
_refine_ls_extinction_method none
_refine_ls_goodness_of_fit_ref 1.077
_refine_ls_hydrogen_treatment constr
_refine_ls_matrix_type full
_refine_ls_number_parameters 256
_refine_ls_number_reflns 3292
_refine_ls_number_restraints 0
_refine_ls_restrained_S_all 1.077
_refine_ls_R_factor_all 0.0707
_refine_ls_R_factor_gt 0.0583
_refine_ls_shift/su_max 0.000
_refine_ls_shift/su_mean 0.000
_refine_ls_structure_factor_coef Fsqd
_refine_ls_weighting_details 'calc w=1/[\s^2^(Fo^2^)+(0.0712P)^2^+4.5176P] where P=(Fo^2^+2Fc^2^)/3'
_refine_ls_weighting_scheme calc
_refine_ls_wR_factor_gt 0.1444
_refine_ls_wR_factor_ref 0.1499
_reflns_number_gt 2716
_reflns_number_total 3292
_reflns_threshold_expression >2sigma(I)
_cod_data_source_file c3dt52796d.txt
_cod_data_source_block s28
_cod_original_sg_symbol_H-M 'P 21/c'
_cod_database_code 7028466

loop_
_symmetry_equiv_pos_as_xyz
'x, y, z'
'-x, y+1/2, -z+1/2'
'-x, -y, -z'
'x, -y-1/2, z-1/2'

loop_
_atom_site_label
_atom_site_type_symbol
_atom_site_fract_x
_atom_site_fract_y
_atom_site_fract_z
_atom_site_U_iso_or_equiv
_atom_site_adp_type
_atom_site_occupancy
_atom_site_symmetry_multiplicity
_atom_site_calc_flag
_atom_site_refinement_flags
C2 C 0.4490(5) 0.1239(3) 0.8306(4) 0.0356(11) Uani 1 1 d .
H2A H 0.5031 0.1374 0.9194 0.043 Uiso 1 1 calc R
H2B H 0.3790 0.0994 0.8352 0.043 Uiso 1 1 calc R
C3 C 0.4232(4) 0.2141(3) 0.7522(4) 0.0335(10) Uani 1 1 d .
H3A H 0.3836 0.2591 0.7867 0.040 Uiso 1 1 calc R
H3B H 0.4939 0.2438 0.7567 0.040 Uiso 1 1 calc R
C5 C 0.2770(4) 0.2471(3) 0.5482(4) 0.0301(10) Uani 1 1 d .
H5 H 0.2695 0.3050 0.5862 0.036 Uiso 1 1 calc R
C6 C 0.2018(4) 0.2314(3) 0.4153(4) 0.0285(9) Uani 1 1 d .
C7 C 0.2097(4) 0.1520(3) 0.3416(4) 0.0292(9) Uani 1 1 d .
C8 C 0.1292(4) 0.1480(3) 0.2123(4) 0.0310(10) Uani 1 1 d .
C9 C 0.0475(4) 0.2151(3) 0.1601(4) 0.0377(11) Uani 1 1 d .
H9 H -0.0053 0.2091 0.0736 0.045 Uiso 1 1 calc R
C10 C 0.0417(4) 0.2922(3) 0.2338(5) 0.0391(11) Uani 1 1 d .
H10 H -0.0145 0.3390 0.1977 0.047 Uiso 1 1 calc R
C11 C 0.1175(4) 0.2997(3) 0.3582(4) 0.0348(10) Uani 1 1 d .
H11 H 0.1134 0.3525 0.4078 0.042 Uiso 1 1 calc R
C12 C 0.6172(4) 0.0716(4) 0.8036(4) 0.0419(12) Uani 1 1 d .
H12A H 0.6478 0.0230 0.7650 0.063 Uiso 1 1 calc R
H12B H 0.6586 0.0713 0.8972 0.063 Uiso 1 1 calc R
H12C H 0.6248 0.1334 0.7694 0.063 Uiso 1 1 calc R
C13 C 0.4919(5) -0.0416(3) 0.8280(4) 0.0457(14) Uani 1 1 d .
H13A H 0.4141 -0.0557 0.8152 0.069 Uiso 1 1 calc R
H13B H 0.5394 -0.0412 0.9203 0.069 Uiso 1 1 calc R
H13C H 0.5191 -0.0898 0.7852 0.069 Uiso 1 1 calc R
C16 C 0.1069(5) -0.0151(3) 0.1643(5) 0.0416(12) Uani 1 1 d .
H16A H 0.1190 -0.0629 0.1086 0.062 Uiso 1 1 calc R
H16B H 0.0275 -0.0149 0.1518 0.062 Uiso 1 1 calc R
H16C H 0.1537 -0.0296 0.2544 0.062 Uiso 1 1 calc R
C21 C 0.3377(4) -0.1327(3) 0.5231(4) 0.0299(10) Uani 1 1 d .
C22 C 0.2514(4) -0.1027(3) 0.5686(4) 0.0337(10) Uani 1 1 d .
C24 C 0.1771(5) 0.0243(4) 0.6312(5) 0.0427(12) Uani 1 1 d .
H24 H 0.1766 0.0901 0.6458 0.051 Uiso 1 1 calc R
C25 C 0.0974(5) -0.0312(4) 0.6511(6) 0.0536(15) Uani 1 1 d .
H25 H 0.0433 -0.0040 0.6782 0.064 Uiso 1 1 calc R
C26 C 0.0984(5) -0.1272(4) 0.6307(6) 0.0526(14) Uani 1 1 d .
H26 H 0.0460 -0.1672 0.6457 0.063 Uiso 1 1 calc R
C27 C 0.1767(5) -0.1642(4) 0.5880(5) 0.0425(12) Uani 1 1 d .
H27 H 0.1789 -0.2297 0.5725 0.051 Uiso 1 1 calc R
N1 N 0.4968(4) 0.0521(3) 0.7722(3) 0.0344(9) Uani 1 1 d .
N4 N 0.3519(3) 0.1904(3) 0.6184(3) 0.0307(8) Uani 1 1 d .
N17 N 0.4151(3) -0.0726(2) 0.5190(3) 0.0293(8) Uani 1 1 d .
N18 N 0.4785(3) -0.1208(2) 0.4746(3) 0.0308(8) Uani 1 1 d .
N19 N 0.4413(4) -0.2090(3) 0.4508(4) 0.0366(9) Uani 1 1 d .
N20 N 0.3511(4) -0.2182(3) 0.4810(4) 0.0362(9) Uani 1 1 d .
N23 N 0.2535(4) -0.0096(3) 0.5930(4) 0.0349(9) Uani 1 1 d .
O14 O 0.2860(3) 0.0868(2) 0.3822(3) 0.0320(7) Uani 1 1 d .
O15 O 0.1370(3) 0.0760(2) 0.1321(3) 0.0343(7) Uani 1 1 d .
Ni1 Ni 0.39078(5) 0.06480(4) 0.56503(5) 0.0291(2) Uani 1 1 d .

loop_
_atom_site_aniso_label
_atom_site_aniso_U_11
_atom_site_aniso_U_22
_atom_site_aniso_U_33
_atom_site_aniso_U_23
_atom_site_aniso_U_13
_atom_site_aniso_U_12
C2 0.055(3) 0.031(2) 0.026(2) -0.0020(17) 0.021(2) 0.004(2)
C3 0.046(3) 0.029(2) 0.027(2) -0.0026(17) 0.017(2) 0.003(2)
C5 0.035(3) 0.028(2) 0.034(2) -0.0015(18) 0.019(2) 0.0009(19)
C6 0.031(2) 0.028(2) 0.031(2) 0.0021(17) 0.0175(19) 0.0007(19)
C7 0.029(2) 0.033(2) 0.028(2) 0.0016(17) 0.0138(18) -0.0029(19)
C8 0.033(2) 0.030(2) 0.032(2) 0.0007(18) 0.0146(19) -0.004(2)
C9 0.038(3) 0.037(3) 0.033(2) 0.0036(19) 0.009(2) 0.001(2)
C10 0.039(3) 0.036(3) 0.041(3) 0.007(2) 0.015(2) 0.009(2)
C11 0.037(3) 0.029(2) 0.042(3) 0.0013(19) 0.020(2) 0.001(2)
C12 0.047(3) 0.042(3) 0.031(2) -0.002(2) 0.010(2) 0.007(2)
C13 0.079(4) 0.026(2) 0.030(2) 0.0052(18) 0.019(2) 0.008(2)
C16 0.052(3) 0.033(3) 0.041(3) -0.002(2) 0.019(2) -0.005(2)
C21 0.035(3) 0.029(2) 0.027(2) 0.0022(17) 0.0125(18) -0.0016(19)
C22 0.033(3) 0.040(3) 0.030(2) 0.0027(19) 0.0145(19) -0.002(2)
C24 0.046(3) 0.039(3) 0.050(3) 0.000(2) 0.027(3) -0.002(2)
C25 0.055(4) 0.051(3) 0.073(4) -0.005(3) 0.045(3) -0.002(3)
C26 0.053(4) 0.051(3) 0.069(4) -0.005(3) 0.040(3) -0.013(3)
C27 0.047(3) 0.037(3) 0.050(3) -0.003(2) 0.027(2) -0.010(2)
N1 0.050(3) 0.0273(19) 0.0261(18) 0.0011(15) 0.0149(17) 0.0041(18)
N4 0.039(2) 0.0285(19) 0.0268(17) -0.0018(15) 0.0157(16) 0.0018(17)
N17 0.035(2) 0.030(2) 0.0241(17) 0.0042(14) 0.0132(15) 0.0025(17)
N18 0.043(2) 0.0256(19) 0.0235(17) -0.0006(14) 0.0134(16) 0.0000(17)
N19 0.048(3) 0.029(2) 0.036(2) -0.0034(16) 0.0208(18) -0.0046(18)
N20 0.045(3) 0.033(2) 0.036(2) -0.0016(16) 0.0218(18) -0.0014(18)
N23 0.042(2) 0.031(2) 0.037(2) -0.0014(16) 0.0206(18) -0.0062(18)
O14 0.0393(19) 0.0285(16) 0.0290(15) -0.0015(12) 0.0144(13) 0.0034(14)
O15 0.044(2) 0.0307(17) 0.0281(15) -0.0016(12) 0.0143(14) -0.0021(14)
Ni1 0.0370(4) 0.0285(3) 0.0233(3) 0.0003(2) 0.0137(2) 0.0018(3)

loop_
_atom_type_symbol
_atom_type_description
_atom_type_scat_dispersion_real
_atom_type_scat_dispersion_imag
_atom_type_scat_source
C C 0.0033 0.0016 'International Tables Vol C Tables 4.2.6.8 and 6.1.1.4'
H H 0.0000 0.0000 'International Tables Vol C Tables 4.2.6.8 and 6.1.1.4'
N N 0.0061 0.0033 'International Tables Vol C Tables 4.2.6.8 and 6.1.1.4'
Ni Ni 0.3393 1.1124 'International Tables Vol C Tables 4.2.6.8 and 6.1.1.4'
O O 0.0106 0.0060 'International Tables Vol C Tables 4.2.6.8 and 6.1.1.4'

loop_
_geom_angle_atom_site_label_1
_geom_angle_atom_site_label_2
_geom_angle_atom_site_label_3
_geom_angle
_geom_angle_site_symmetry_1
_geom_angle_site_symmetry_3
N1 C2 C3 110.9(3) . .
N1 C2 H2A 109.5 . .
C3 C2 H2A 109.5 . .
N1 C2 H2B 109.5 . .
C3 C2 H2B 109.5 . .
H2A C2 H2B 108.1 . .
N4 C3 C2 108.2(4) . .
N4 C3 H3A 110.1 . .
C2 C3 H3A 110.1 . .
N4 C3 H3B 110.1 . .
C2 C3 H3B 110.1 . .
H3A C3 H3B 108.4 . .
N4 C5 C6 125.8(4) . .
N4 C5 H5 117.1 . .
C6 C5 H5 117.1 . .
C11 C6 C7 119.7(4) . .
C11 C6 C5 116.7(4) . .
C7 C6 C5 123.6(4) . .
O14 C7 C8 118.9(4) . .
O14 C7 C6 125.1(4) . .
C8 C7 C6 116.0(4) . .
C9 C8 O15 118.0(4) . .
C9 C8 C7 122.9(4) . .
O15 C8 C7 119.0(4) . .
C8 C9 C10 120.1(4) . .
C8 C9 H9 119.9 . .
C10 C9 H9 119.9 . .
C11 C10 C9 119.4(4) . .
C11 C10 H10 120.3 . .
C9 C10 H10 120.3 . .
C10 C11 C6 122.0(4) . .
C10 C11 H11 119.0 . .
C6 C11 H11 119.0 . .
N1 C12 H12A 109.5 . .
N1 C12 H12B 109.5 . .
H12A C12 H12B 109.5 . .
N1 C12 H12C 109.5 . .
H12A C12 H12C 109.5 . .
H12B C12 H12C 109.5 . .
N1 C13 H13A 109.5 . .
N1 C13 H13B 109.5 . .
H13A C13 H13B 109.5 . .
N1 C13 H13C 109.5 . .
H13A C13 H13C 109.5 . .
H13B C13 H13C 109.5 . .
O15 C16 H16A 109.5 . .
O15 C16 H16B 109.5 . .
H16A C16 H16B 109.5 . .
O15 C16 H16C 109.5 . .
H16A C16 H16C 109.5 . .
H16B C16 H16C 109.5 . .
N17 C21 N20 111.4(4) . .
N17 C21 C22 120.9(4) . .
N20 C21 C22 127.7(4) . .
N23 C22 C27 123.1(4) . .
N23 C22 C21 113.6(4) . .
C27 C22 C21 123.3(4) . .
N23 C24 C25 123.3(5) . .
N23 C24 H24 118.4 . .
C25 C24 H24 118.4 . .
C24 C25 C26 118.5(5) . .
C24 C25 H25 120.7 . .
C26 C25 H25 120.7 . .
C25 C26 C27 119.2(5) . .
C25 C26 H26 120.4 . .
C27 C26 H26 120.4 . .
C22 C27 C26 117.9(5) . .
C22 C27 H27 121.0 . .
C26 C27 H27 121.0 . .
C2 N1 C12 110.5(4) . .
C2 N1 C13 109.5(4) . .
C12 N1 C13 106.4(4) . .
C2 N1 Ni1 102.9(3) . .
C12 N1 Ni1 113.2(3) . .
C13 N1 Ni1 114.3(3) . .
C5 N4 C3 120.8(4) . .
C5 N4 Ni1 126.6(3) . .
C3 N4 Ni1 112.6(3) . .
N18 N17 C21 105.7(3) . .
N18 N17 Ni1 140.1(3) . .
C21 N17 Ni1 113.9(3) . .
N17 N18 N19 109.7(4) . .
N17 N18 Ni1 124.7(3) . 3_656
N19 N18 Ni1 125.4(3) . 3_656
N18 N19 N20 108.8(4) . .
C21 N20 N19 104.3(4) . .
C24 N23 C22 117.9(4) . .
C24 N23 Ni1 128.8(3) . .
C22 N23 Ni1 113.3(3) . .
C7 O14 Ni1 126.1(3) . .
C8 O15 C16 113.5(3) . .
O14 Ni1 N4 91.35(13) . .
O14 Ni1 N18 89.69(13) . 3_656
N4 Ni1 N18 92.63(15) . 3_656
O14 Ni1 N17 89.75(13) . .
N4 Ni1 N17 172.14(15) . .
N18 Ni1 N17 95.15(14) 3_656 .
O14 Ni1 N23 88.12(14) . .
N4 Ni1 N23 94.15(15) . .
N18 Ni1 N23 172.92(14) 3_656 .
N17 Ni1 N23 78.11(14) . .
O14 Ni1 N1 174.04(13) . .
N4 Ni1 N1 83.00(14) . .
N18 Ni1 N1 92.43(14) 3_656 .
N17 Ni1 N1 95.60(13) . .
N23 Ni1 N1 90.42(15) . .

loop_
_geom_bond_atom_site_label_1
_geom_bond_atom_site_label_2
_geom_bond_distance
_geom_bond_site_symmetry_2
C2 N1 1.476(6) .
C2 C3 1.519(6) .
C2 H2A 0.9900 .
C2 H2B 0.9900 .
C3 N4 1.467(5) .
C3 H3A 0.9900 .
C3 H3B 0.9900 .
C5 N4 1.270(6) .
C5 C6 1.449(6) .
C5 H5 0.9500 .
C6 C11 1.411(6) .
C6 C7 1.431(6) .
C7 O14 1.297(5) .
C7 C8 1.422(6) .
C8 C9 1.371(7) .
C8 O15 1.397(5) .
C9 C10 1.396(7) .
C9 H9 0.9500 .
C10 C11 1.365(7) .
C10 H10 0.9500 .
C11 H11 0.9500 .
C12 N1 1.480(7) .
C12 H12A 0.9800 .
C12 H12B 0.9800 .
C12 H12C 0.9800 .
C13 N1 1.485(6) .
C13 H13A 0.9800 .
C13 H13B 0.9800 .
C13 H13C 0.9800 .
C16 O15 1.439(5) .
C16 H16A 0.9800 .
C16 H16B 0.9800 .
C16 H16C 0.9800 .
C21 N17 1.330(6) .
C21 N20 1.341(6) .
C21 C22 1.464(6) .
C22 N23 1.349(6) .
C22 C27 1.382(7) .
C24 N23 1.316(6) .
C24 C25 1.384(8) .
C24 H24 0.9500 .
C25 C26 1.384(8) .
C25 H25 0.9500 .
C26 C27 1.385(7) .
C26 H26 0.9500 .
C27 H27 0.9500 .
N1 Ni1 2.206(4) .
N4 Ni1 2.009(4) .
N17 N18 1.311(5) .
N17 Ni1 2.076(4) .
N18 N19 1.331(5) .
N18 Ni1 2.071(4) 3_656
N19 N20 1.344(6) .
N23 Ni1 2.193(4) .
O14 Ni1 2.000(3) .
Ni1 N18 2.071(4) 3_656

loop_
_geom_torsion_atom_site_label_1
_geom_torsion_atom_site_label_2
_geom_torsion_atom_site_label_3
_geom_torsion_atom_site_label_4
_geom_torsion
_geom_torsion_site_symmetry_1
_geom_torsion_site_symmetry_4
N1 C2 C3 N4 53.6(5) . .
N4 C5 C6 C11 174.3(4) . .
N4 C5 C6 C7 -6.0(7) . .
C11 C6 C7 O14 177.3(4) . .
C5 C6 C7 O14 -2.4(7) . .
C11 C6 C7 C8 -0.1(6) . .
C5 C6 C7 C8 -179.8(4) . .
O14 C7 C8 C9 -178.2(4) . .
C6 C7 C8 C9 -0.6(6) . .
O14 C7 C8 O15 -2.1(6) . .
C6 C7 C8 O15 175.5(4) . .
O15 C8 C9 C10 -175.3(4) . .
C7 C8 C9 C10 0.9(7) . .
C8 C9 C10 C11 -0.4(7) . .
C9 C10 C11 C6 -0.3(7) . .
C7 C6 C11 C10 0.6(7) . .
C5 C6 C11 C10 -179.7(4) . .
N17 C21 C22 N23 5.6(6) . .
N20 C21 C22 N23 -174.0(4) . .
N17 C21 C22 C27 -172.9(4) . .
N20 C21 C22 C27 7.6(7) . .
N23 C24 C25 C26 0.4(9) . .
C24 C25 C26 C27 -1.7(9) . .
N23 C22 C27 C26 2.0(8) . .
C21 C22 C27 C26 -179.7(5) . .
C25 C26 C27 C22 0.5(8) . .
C3 C2 N1 C12 78.5(5) . .
C3 C2 N1 C13 -164.6(4) . .
C3 C2 N1 Ni1 -42.7(4) . .
C6 C5 N4 C3 -180.0(4) . .
C6 C5 N4 Ni1 1.7(7) . .
C2 C3 N4 C5 146.2(4) . .
C2 C3 N4 Ni1 -35.2(4) . .
N20 C21 N17 N18 -0.4(5) . .
C22 C21 N17 N18 180.0(4) . .
N20 C21 N17 Ni1 174.2(3) . .
C22 C21 N17 Ni1 -5.5(5) . .
C21 N17 N18 N19 0.4(4) . .
Ni1 N17 N18 N19 -171.9(3) . .
C21 N17 N18 Ni1 176.1(3) . 3_656
Ni1 N17 N18 Ni1 3.9(6) . 3_656
N17 N18 N19 N20 -0.2(5) . .
Ni1 N18 N19 N20 -175.9(3) 3_656 .
N17 C21 N20 N19 0.3(5) . .
C22 C21 N20 N19 179.9(4) . .
N18 N19 N20 C21 -0.1(5) . .
C25 C24 N23 C22 2.0(8) . .
C25 C24 N23 Ni1 -176.8(4) . .
C27 C22 N23 C24 -3.3(7) . .
C21 C22 N23 C24 178.3(4) . .
C27 C22 N23 Ni1 175.7(4) . .
C21 C22 N23 Ni1 -2.7(5) . .
C8 C7 O14 Ni1 -169.0(3) . .
C6 C7 O14 Ni1 13.6(6) . .
C9 C8 O15 C16 -112.3(5) . .
C7 C8 O15 C16 71.4(5) . .
C7 O14 Ni1 N4 -13.5(4) . .
C7 O14 Ni1 N18 -106.1(4) . 3_656
C7 O14 Ni1 N17 158.7(4) . .
C7 O14 Ni1 N23 80.6(4) . .
C7 O14 Ni1 N1 4.8(15) . .
C5 N4 Ni1 O14 6.0(4) . .
C3 N4 Ni1 O14 -172.4(3) . .
C5 N4 Ni1 N18 95.8(4) . 3_656
C3 N4 Ni1 N18 -82.7(3) . 3_656
C5 N4 Ni1 N17 -92.0(11) . .
C3 N4 Ni1 N17 89.6(11) . .
C5 N4 Ni1 N23 -82.2(4) . .
C3 N4 Ni1 N23 99.4(3) . .
C5 N4 Ni1 N1 -172.1(4) . .
C3 N4 Ni1 N1 9.4(3) . .
N18 N17 Ni1 O14 86.5(4) . .
C21 N17 Ni1 O14 -85.4(3) . .
N18 N17 Ni1 N4 -175.4(9) . .
C21 N17 Ni1 N4 12.7(12) . .
N18 N17 Ni1 N18 -3.2(5) . 3_656
C21 N17 Ni1 N18 -175.0(3) . 3_656
N18 N17 Ni1 N23 174.6(4) . .
C21 N17 Ni1 N23 2.8(3) . .
N18 N17 Ni1 N1 -96.1(4) . .
C21 N17 Ni1 N1 92.0(3) . .
C24 N23 Ni1 O14 -90.9(4) . .
C22 N23 Ni1 O14 90.3(3) . .
C24 N23 Ni1 N4 0.3(4) . .
C22 N23 Ni1 N4 -178.5(3) . .
C24 N23 Ni1 N18 -162.9(10) . 3_656
C22 N23 Ni1 N18 18.2(14) . 3_656
C24 N23 Ni1 N17 179.0(4) . .
C22 N23 Ni1 N17 0.1(3) . .
C24 N23 Ni1 N1 83.3(4) . .
C22 N23 Ni1 N1 -95.5(3) . .
C2 N1 Ni1 O14 -0.1(15) . .
C12 N1 Ni1 O14 -119.4(13) . .
C13 N1 Ni1 O14 118.6(13) . .
C2 N1 Ni1 N4 18.3(3) . .
C12 N1 Ni1 N4 -101.0(3) . .
C13 N1 Ni1 N4 137.0(4) . .
C2 N1 Ni1 N18 110.7(3) . 3_656
C12 N1 Ni1 N18 -8.6(3) . 3_656
C13 N1 Ni1 N18 -130.7(3) . 3_656
C2 N1 Ni1 N17 -153.9(3) . .
C12 N1 Ni1 N17 86.8(3) . .
C13 N1 Ni1 N17 -35.3(4) . .
C2 N1 Ni1 N23 -75.8(3) . .
C12 N1 Ni1 N23 164.9(3) . .
C13 N1 Ni1 N23 42.8(3) . .
